data_7012670
loop_
_publ_author_name
'Bebout, Deborah C.'
'Garland, Melissa M.'
'Murphy, Geoffrey S.'
'Bowers, Edith V.'
'Abelt, Christopher J.'
'Butcher, Raymond J.'

_publ_section_title
;
 Investigation of the mercury(ii) coordination chemistry of
 tris[(1-methylimidazol-2-yl)methyl]amine by X-ray crystallography and
 NMRElectronic supplementary information (ESI) available: Cell packing
 diagrams for 1?3 and NMR figures showing trends in chemical shift as a
 function of [Hg(ii)]/1 for both Hg(ClO4)2 and HgCl2. See
 http://www.rsc.org/suppdata/dt/b3/b300001j/
;
_journal_issue 12
_journal_name_full 'Dalton Transactions'
_journal_page_first 2578
_journal_paper_doi 10.1039/b300001j
_journal_year 2003
_chemical_formula_sum 'C30 H42 Cl2 Hg N14 O8'
_chemical_formula_weight 998.27
_chemical_name_systematic
; 
? 
;
_space_group_IT_number 14
_symmetry_cell_setting monoclinic
_symmetry_space_group_name_Hall '-P 2ybc'
_symmetry_space_group_name_H-M 'P 1 21/c 1'
_atom_sites_solution_hydrogens geom
_atom_sites_solution_primary direct
_atom_sites_solution_secondary difmap
_audit_creation_method SHELXL-97
_cell_angle_alpha 90.00
_cell_angle_beta 110.358(9)
_cell_angle_gamma 90.00
_cell_formula_units_Z 2
_cell_length_a 12.3821(13)
_cell_length_b 13.6576(15)
_cell_length_c 12.5346(19)
_cell_measurement_reflns_used 38
_cell_measurement_temperature 296(2)
_cell_measurement_theta_max 18.63
_cell_measurement_theta_min 4.98
_cell_volume 1987.3(4)
_computing_cell_refinement 'Bruker XSCANS'
_computing_data_collection 'Bruker XSCANS'
_computing_data_reduction 'Bruker SHELXTL'
_computing_molecular_graphics 'Bruker SHELXTL'
_computing_publication_material 'Bruker SHELXTL'
_computing_structure_refinement 'SHELXL-97 (Sheldrick, 1997)'
_computing_structure_solution 'SHELXS-97 (Sheldrick, 1990)'
_diffrn_ambient_temperature 296(2)
_diffrn_measured_fraction_theta_full 0.979
_diffrn_measured_fraction_theta_max 0.979
_diffrn_measurement_device_type 'Bruker P4'
_diffrn_measurement_method '\w scans'
_diffrn_radiation_monochromator graphite
_diffrn_radiation_source 'fine-focus sealed tube'
_diffrn_radiation_type MoK\a
_diffrn_radiation_wavelength 0.71073
_diffrn_reflns_av_R_equivalents 0.0298
_diffrn_reflns_av_sigmaI/netI 0.0362
_diffrn_reflns_limit_h_max 16
_diffrn_reflns_limit_h_min 0
_diffrn_reflns_limit_k_max 17
_diffrn_reflns_limit_k_min 0
_diffrn_reflns_limit_l_max 15
_diffrn_reflns_limit_l_min -16
_diffrn_reflns_number 4662
_diffrn_reflns_theta_full 27.50
_diffrn_reflns_theta_max 27.50
_diffrn_reflns_theta_min 2.98
_diffrn_standards_interval_count 397
_diffrn_standards_number 3
_exptl_absorpt_coefficient_mu 4.072
_exptl_absorpt_correction_T_max 0.7182
_exptl_absorpt_correction_T_min 0.2661
_exptl_absorpt_correction_type SHELXA
_exptl_crystal_colour colorless
_exptl_crystal_density_diffrn 1.668
_exptl_crystal_density_method 'not measured'
_exptl_crystal_description plate
_exptl_crystal_F_000 996
_exptl_crystal_size_max 0.25
_exptl_crystal_size_mid 0.75
_exptl_crystal_size_min 0.55
_refine_diff_density_max 0.684
_refine_diff_density_min -1.858
_refine_diff_density_rms 0.124
_refine_ls_extinction_method none
_refine_ls_goodness_of_fit_ref 1.069
_refine_ls_hydrogen_treatment mixed
_refine_ls_matrix_type full
_refine_ls_number_parameters 291
_refine_ls_number_reflns 4458
_refine_ls_number_restraints 20
_refine_ls_restrained_S_all 1.083
_refine_ls_R_factor_all 0.0812
_refine_ls_R_factor_gt 0.0453
_refine_ls_shift/su_max 2.202
_refine_ls_shift/su_mean 0.015
_refine_ls_structure_factor_coef Fsqd
_refine_ls_weighting_details 'calc w=1/[\s^2^(Fo^2^)+(0.0559P)^2^+4.4776P] where P=(Fo^2^+2Fc^2^)/3'
_refine_ls_weighting_scheme calc
_refine_ls_wR_factor_gt 0.1051
_refine_ls_wR_factor_ref 0.1239
_reflns_number_gt 2873
_reflns_number_total 4458
_reflns_threshold_expression >2sigma(I)
_cod_data_source_file b300001j.txt
_cod_data_source_block db-tmima
_cod_depositor_comments
;
The following automatic conversions were performed:
'_symmetry_cell_setting' value 'Monoclinic' changed to 'monoclinic'
according to '/home/saulius/struct/CIF-dictionaries/cif_core.dic'
dictionary named 'cif_core.dic' version 2.4.1 from 2010-06-29.

Automatic conversion script
Id: cif_fix_enum 1527 2010-12-29 10:47:43Z saulius 
;
_cod_original_sg_symbol_H-M P2(1)/c
_cod_database_code 7012670

loop_
_symmetry_equiv_pos_as_xyz
'x, y, z'
'-x, y+1/2, -z+1/2'
'-x, -y, -z'
'x, -y-1/2, z-1/2'

loop_
_atom_site_label
_atom_site_type_symbol
_atom_site_fract_x
_atom_site_fract_y
_atom_site_fract_z
_atom_site_U_iso_or_equiv
_atom_site_adp_type
_atom_site_occupancy
_atom_site_symmetry_multiplicity
_atom_site_calc_flag
_atom_site_refinement_flags
_atom_site_disorder_assembly
_atom_site_disorder_group
Hg Hg 1.0000 0.0000 0.0000 0.04440(13) Uani 1 2 d S . .
Cl Cl 0.4905(2) 0.22966(17) -0.1309(2) 0.0859(7) Uani 1 1 d D . .
O1 O 0.6072(6) 0.2499(7) -0.0663(7) 0.152(5) Uani 0.78 1 d PD A 1
O2 O 0.4642(8) 0.1314(4) -0.1233(9) 0.153(5) Uani 0.78 1 d PD A 1
O3 O 0.4163(8) 0.2932(6) -0.1011(9) 0.159(5) Uani 0.78 1 d PD A 1
O4 O 0.4758(8) 0.2508(7) -0.2490(6) 0.133(4) Uani 0.78 1 d PD A 1
O1A O 0.509(2) 0.207(2) -0.0150(9) 0.085(9) Uiso 0.22 1 d PD A 2
O2A O 0.5905(17) 0.204(3) -0.155(2) 0.20(2) Uiso 0.22 1 d PD A 2
O3A O 0.395(2) 0.175(2) -0.2017(19) 0.19(2) Uiso 0.22 1 d PD A 2
O4A O 0.468(3) 0.3309(7) -0.149(2) 0.161(18) Uiso 0.22 1 d PD A 2
N N 0.7625(5) -0.0617(4) -0.0284(5) 0.0499(13) Uani 1 1 d . . .
N1A N 0.9165(6) 0.0320(5) 0.1631(6) 0.0623(16) Uani 1 1 d . . .
N2A N 0.7818(8) 0.0809(5) 0.2274(7) 0.078(2) Uani 1 1 d . . .
N1B N 0.8576(5) 0.0637(4) -0.1502(5) 0.0518(13) Uani 1 1 d . . .
N2B N 0.6973(5) 0.0756(5) -0.2937(5) 0.0607(16) Uani 1 1 d . . .
N1C N 0.9420(5) -0.1778(4) -0.0436(5) 0.0563(15) Uani 1 1 d . . .
N2C N 0.8405(6) -0.3126(4) -0.0570(6) 0.0680(18) Uani 1 1 d . . .
C1A C 0.7156(6) 0.0078(6) 0.0340(7) 0.0584(18) Uani 1 1 d . . .
H1AA H 0.6859 0.0650 -0.0129 0.042(18) Uiso 1 1 calc R . .
H1AB H 0.6524 -0.0226 0.0505 0.07(3) Uiso 1 1 calc R . .
C2A C 0.8049(7) 0.0377(6) 0.1404(7) 0.0568(18) Uani 1 1 d . . .
C3A C 0.9660(10) 0.0728(7) 0.2673(8) 0.082(3) Uani 1 1 d . . .
H3AA H 1.0449 0.0785 0.3057 0.10(4) Uiso 1 1 calc R . .
C4A C 0.8839(12) 0.1040(7) 0.3073(9) 0.092(3) Uani 1 1 d . . .
H4AA H 0.8954 0.1352 0.3763 0.12(4) Uiso 1 1 calc R . .
C5A C 0.6675(11) 0.1015(9) 0.2313(12) 0.116(4) Uani 1 1 d . . .
H5AA H 0.6746 0.1427 0.2954 0.16(5) Uiso 1 1 calc R . .
H5AB H 0.6308 0.0411 0.2384 0.10(4) Uiso 1 1 calc R . .
H5AC H 0.6219 0.1341 0.1625 0.10(4) Uiso 1 1 calc R . .
C1B C 0.7038(7) -0.0539(6) -0.1511(7) 0.063(2) Uani 1 1 d . . .
H1BA H 0.6223 -0.0426 -0.1677 0.07(2) Uiso 1 1 calc R . .
H1BB H 0.7125 -0.1146 -0.1874 0.09(3) Uiso 1 1 calc R . .
C2B C 0.7539(6) 0.0283(5) -0.1962(6) 0.0502(16) Uani 1 1 d . . .
C3B C 0.8689(7) 0.1360(6) -0.2211(7) 0.067(2) Uani 1 1 d . . .
H3BA H 0.9348 0.1734 -0.2093 0.06(2) Uiso 1 1 calc R . .
C4B C 0.7715(8) 0.1448(6) -0.3096(8) 0.075(2) Uani 1 1 d . . .
H4BA H 0.7565 0.1886 -0.3698 0.13(4) Uiso 1 1 calc R . .
C5B C 0.5792(9) 0.0588(9) -0.3677(9) 0.094(3) Uani 1 1 d . . .
H5BA H 0.5635 -0.0102 -0.3730 2(2) Uiso 1 1 calc R . .
H5BB H 0.5682 0.0844 -0.4420 0.14(5) Uiso 1 1 calc R . .
H5BC H 0.5277 0.0911 -0.3368 0.08(3) Uiso 1 1 calc R . .
C1C C 0.7714(7) -0.1615(5) 0.0141(7) 0.061(2) Uani 1 1 d . . .
H1CA H 0.6962 -0.1925 -0.0128 0.046(18) Uiso 1 1 calc R . .
H1CB H 0.7992 -0.1613 0.0966 0.037(17) Uiso 1 1 calc R . .
C2C C 0.8526(6) -0.2170(5) -0.0270(6) 0.0541(16) Uani 1 1 d . . .
C3C C 0.9909(7) -0.2531(6) -0.0849(7) 0.071(2) Uani 1 1 d . . .
H3CA H 1.0570 -0.2475 -0.1037 0.053(19) Uiso 1 1 calc R . .
C4C C 0.9300(9) -0.3343(6) -0.0939(8) 0.082(3) Uani 1 1 d . . .
H4CA H 0.9450 -0.3946 -0.1202 0.08(3) Uiso 1 1 calc R . .
C5C C 0.7507(9) -0.3794(7) -0.0515(14) 0.104(4) Uani 1 1 d . . .
H5CA H 0.7706 -0.4452 -0.0643 0.23(7) Uiso 1 1 calc R . .
H5CB H 0.6787 -0.3619 -0.1088 0.11(4) Uiso 1 1 calc R . .
H5CC H 0.7436 -0.3750 0.0222 0.24(10) Uiso 1 1 calc R . .

loop_
_atom_site_aniso_label
_atom_site_aniso_U_11
_atom_site_aniso_U_22
_atom_site_aniso_U_33
_atom_site_aniso_U_23
_atom_site_aniso_U_13
_atom_site_aniso_U_12
Hg 0.03052(16) 0.04543(19) 0.0547(2) 0.0016(2) 0.01165(12) -0.00107(18)
Cl 0.0972(18) 0.0661(13) 0.1082(18) 0.0019(13) 0.0533(15) -0.0048(13)
O1 0.130(10) 0.177(12) 0.124(9) -0.020(9) 0.015(8) -0.067(9)
O2 0.126(10) 0.074(6) 0.272(16) 0.046(8) 0.082(11) -0.002(6)
O3 0.179(12) 0.098(8) 0.257(16) 0.032(9) 0.147(13) 0.027(8)
O4 0.127(9) 0.166(12) 0.110(8) 0.018(8) 0.046(7) 0.004(9)
N 0.037(3) 0.044(3) 0.072(4) -0.005(3) 0.022(3) -0.005(2)
N1A 0.057(4) 0.058(3) 0.073(4) -0.007(3) 0.025(3) -0.003(3)
N2A 0.105(6) 0.061(4) 0.088(5) 0.003(4) 0.059(5) 0.023(4)
N1B 0.037(3) 0.056(3) 0.060(3) 0.006(3) 0.014(3) -0.004(3)
N2B 0.050(4) 0.068(4) 0.058(4) -0.007(3) 0.011(3) 0.002(3)
N1C 0.045(3) 0.051(3) 0.078(4) -0.005(3) 0.027(3) -0.003(3)
N2C 0.063(4) 0.045(3) 0.086(5) -0.013(3) 0.014(4) -0.004(3)
C1A 0.036(3) 0.078(5) 0.068(4) 0.001(5) 0.026(3) 0.010(4)
C2A 0.066(5) 0.044(3) 0.072(5) 0.004(4) 0.038(4) 0.007(4)
C3A 0.087(7) 0.072(6) 0.078(6) -0.008(5) 0.017(6) -0.005(5)
C4A 0.146(11) 0.063(5) 0.063(6) -0.007(5) 0.031(7) 0.006(6)
C5A 0.147(11) 0.099(9) 0.144(11) 0.014(8) 0.104(10) 0.046(9)
C1B 0.043(4) 0.065(5) 0.078(5) -0.005(4) 0.019(4) -0.011(4)
C2B 0.041(4) 0.051(4) 0.059(4) -0.005(3) 0.016(3) 0.002(3)
C3B 0.048(4) 0.070(5) 0.078(5) 0.018(4) 0.015(4) -0.013(4)
C4B 0.070(6) 0.066(5) 0.078(6) 0.018(5) 0.014(5) -0.004(4)
C5B 0.072(6) 0.109(8) 0.077(7) -0.007(6) -0.004(5) 0.002(6)
C1C 0.058(5) 0.046(4) 0.090(6) 0.004(4) 0.041(4) -0.010(3)
C2C 0.048(4) 0.047(4) 0.064(4) -0.001(3) 0.016(3) -0.003(3)
C3C 0.068(5) 0.070(5) 0.088(6) -0.005(5) 0.043(5) 0.017(4)
C4C 0.090(7) 0.055(5) 0.093(7) -0.016(5) 0.023(6) 0.015(5)
C5C 0.075(7) 0.059(6) 0.173(13) -0.007(7) 0.035(8) -0.022(5)

loop_
_atom_type_symbol
_atom_type_description
_atom_type_scat_dispersion_real
_atom_type_scat_dispersion_imag
_atom_type_scat_source
C C 0.0033 0.0016 'International Tables Vol C Tables 4.2.6.8 and 6.1.1.4'
H H 0.0000 0.0000 'International Tables Vol C Tables 4.2.6.8 and 6.1.1.4'
N N 0.0061 0.0033 'International Tables Vol C Tables 4.2.6.8 and 6.1.1.4'
O O 0.0106 0.0060 'International Tables Vol C Tables 4.2.6.8 and 6.1.1.4'
Cl Cl 0.1484 0.1585 'International Tables Vol C Tables 4.2.6.8 and 6.1.1.4'
Hg Hg -2.3894 9.2266 'International Tables Vol C Tables 4.2.6.8 and 6.1.1.4'

loop_
_geom_angle_atom_site_label_1
_geom_angle_atom_site_label_2
_geom_angle_atom_site_label_3
_geom_angle
_geom_angle_site_symmetry_1
_geom_angle_site_symmetry_3
_geom_angle_publ_flag
N1B Hg N1B 180.0(5) . 3_755 ?
N1B Hg N1C 96.3(2) . . ?
N1B Hg N1C 83.7(2) 3_755 . ?
N1B Hg N1C 83.7(2) . 3_755 ?
N1B Hg N1C 96.3(2) 3_755 3_755 ?
N1C Hg N1C 180.0(3) . 3_755 ?
N1B Hg N1A 100.4(2) . . ?
N1B Hg N1A 79.6(2) 3_755 . ?
N1C Hg N1A 99.7(2) . . ?
N1C Hg N1A 80.3(2) 3_755 . ?
N1B Hg N1A 79.6(2) . 3_755 ?
N1B Hg N1A 100.4(2) 3_755 3_755 ?
N1C Hg N1A 80.3(2) . 3_755 ?
N1C Hg N1A 99.7(2) 3_755 3_755 ?
N1A Hg N1A 180.0(2) . 3_755 ?
O2 Cl O3 112.7(4) . . ?
O2 Cl O4A 156.6(15) . . ?
O3 Cl O4A 47.9(13) . . ?
O2 Cl O3A 51.1(13) . . ?
O3 Cl O3A 90.7(15) . . ?
O4A Cl O3A 109.9(4) . . ?
O2 Cl O1 111.4(4) . . ?
O3 Cl O1 111.1(4) . . ?
O4A Cl O1 90.2(15) . . ?
O3A Cl O1 157.3(15) . . ?
O2 Cl O2A 91.3(15) . . ?
O3 Cl O2A 155.3(15) . . ?
O4A Cl O2A 109.9(4) . . ?
O3A Cl O2A 109.7(4) . . ?
O1 Cl O2A 51.4(13) . . ?
O2 Cl O1A 71.2(11) . . ?
O3 Cl O1A 75.6(10) . . ?
O4A Cl O1A 109.3(4) . . ?
O3A Cl O1A 109.1(4) . . ?
O1 Cl O1A 72.0(10) . . ?
O2A Cl O1A 108.9(4) . . ?
O2 Cl O4 108.1(4) . . ?
O3 Cl O4 106.6(4) . . ?
O4A Cl O4 72.3(11) . . ?
O3A Cl O4 71.6(11) . . ?
O1 Cl O4 106.5(4) . . ?
O2A Cl O4 68.8(10) . . ?
O1A Cl O4 177.7(10) . . ?
C1C N C1B 113.6(6) . . ?
C1C N C1A 113.8(6) . . ?
C1B N C1A 111.7(6) . . ?
C2A N1A C3A 105.9(8) . . ?
C2A N1A Hg 120.7(6) . . ?
C3A N1A Hg 130.6(6) . . ?
C4A N2A C2A 107.0(8) . . ?
C4A N2A C5A 126.8(9) . . ?
C2A N2A C5A 126.1(10) . . ?
C2B N1B C3B 106.7(6) . . ?
C2B N1B Hg 126.1(5) . . ?
C3B N1B Hg 126.4(5) . . ?
C2B N2B C4B 107.3(7) . . ?
C2B N2B C5B 126.5(8) . . ?
C4B N2B C5B 126.1(8) . . ?
C2C N1C C3C 105.0(6) . . ?
C2C N1C Hg 123.3(5) . . ?
C3C N1C Hg 131.7(5) . . ?
C2C N2C C4C 106.1(7) . . ?
C2C N2C C5C 127.1(8) . . ?
C4C N2C C5C 126.8(8) . . ?
C2A C1A N 110.6(6) . . ?
N1A C2A N2A 110.7(8) . . ?
N1A C2A C1A 125.9(7) . . ?
N2A C2A C1A 123.4(8) . . ?
C4A C3A N1A 110.0(10) . . ?
N2A C4A C3A 106.5(9) . . ?
N C1B C2B 109.6(6) . . ?
N1B C2B N2B 110.3(7) . . ?
N1B C2B C1B 126.0(7) . . ?
N2B C2B C1B 123.7(7) . . ?
C4B C3B N1B 109.8(7) . . ?
C3B C4B N2B 105.9(7) . . ?
N C1C C2C 108.9(6) . . ?
N1C C2C N2C 111.7(7) . . ?
N1C C2C C1C 123.9(6) . . ?
N2C C2C C1C 124.4(7) . . ?
C4C C3C N1C 110.1(7) . . ?
C3C C4C N2C 107.1(7) . . ?

loop_
_geom_bond_atom_site_label_1
_geom_bond_atom_site_label_2
_geom_bond_distance
_geom_bond_site_symmetry_2
_geom_bond_publ_flag
Hg N1B 2.259(6) . ?
Hg N1B 2.259(6) 3_755 ?
Hg N1C 2.537(6) . ?
Hg N1C 2.537(6) 3_755 ?
Hg N1A 2.628(7) . ?
Hg N1A 2.628(7) 3_755 ?
Cl O2 1.392(6) . ?
Cl O3 1.405(6) . ?
Cl O4A 1.413(7) . ?
Cl O3A 1.415(7) . ?
Cl O1 1.417(6) . ?
Cl O2A 1.416(7) . ?
Cl O1A 1.424(6) . ?
Cl O4 1.457(6) . ?
N C1C 1.455(8) . ?
N C1B 1.458(10) . ?
N C1A 1.471(9) . ?
N1A C2A 1.313(10) . ?
N1A C3A 1.355(11) . ?
N2A C4A 1.349(13) . ?
N2A C2A 1.356(10) . ?
N2A C5A 1.460(12) . ?
N1B C2B 1.304(9) . ?
N1B C3B 1.368(9) . ?
N2B C2B 1.344(9) . ?
N2B C4B 1.379(10) . ?
N2B C5B 1.452(10) . ?
N1C C2C 1.310(9) . ?
N1C C3C 1.383(9) . ?
N2C C2C 1.353(9) . ?
N2C C4C 1.373(11) . ?
N2C C5C 1.459(11) . ?
C1A C2A 1.464(11) . ?
C3A C4A 1.349(14) . ?
C1B C2B 1.487(11) . ?
C3B C4B 1.329(11) . ?
C1C C2C 1.487(10) . ?
C3C C4C 1.324(12) . ?

loop_
_geom_torsion_atom_site_label_1
_geom_torsion_atom_site_label_2
_geom_torsion_atom_site_label_3
_geom_torsion_atom_site_label_4
_geom_torsion
_geom_torsion_site_symmetry_1
_geom_torsion_site_symmetry_2
_geom_torsion_site_symmetry_3
_geom_torsion_site_symmetry_4
_geom_torsion_publ_flag
N1B Hg N1A C2A 27.1(6) . . . . ?
N1B Hg N1A C2A -152.9(6) 3_755 . . . ?
N1C Hg N1A C2A -71.2(6) . . . . ?
N1C Hg N1A C2A 108.8(6) 3_755 . . . ?
N1A Hg N1A C2A 98.3(8) 3_755 . . . ?
N1B Hg N1A C3A -130.8(8) . . . . ?
N1B Hg N1A C3A 49.2(8) 3_755 . . . ?
N1C Hg N1A C3A 131.0(8) . . . . ?
N1C Hg N1A C3A -49.0(8) 3_755 . . . ?
N1A Hg N1A C3A -59.5(7) 3_755 . . . ?
N1B Hg N1B C2B -131(100) 3_755 . . . ?
N1C Hg N1B C2B 32.7(6) . . . . ?
N1C Hg N1B C2B -147.3(6) 3_755 . . . ?
N1A Hg N1B C2B -68.3(6) . . . . ?
N1A Hg N1B C2B 111.7(6) 3_755 . . . ?
N1B Hg N1B C3B 61(100) 3_755 . . . ?
N1C Hg N1B C3B -135.5(6) . . . . ?
N1C Hg N1B C3B 44.5(6) 3_755 . . . ?
N1A Hg N1B C3B 123.4(6) . . . . ?
N1A Hg N1B C3B -56.6(6) 3_755 . . . ?
N1B Hg N1C C2C -74.1(6) . . . . ?
N1B Hg N1C C2C 105.9(6) 3_755 . . . ?
N1C Hg N1C C2C 140(62) 3_755 . . . ?
N1A Hg N1C C2C 27.6(6) . . . . ?
N1A Hg N1C C2C -152.4(6) 3_755 . . . ?
N1B Hg N1C C3C 107.1(7) . . . . ?
N1B Hg N1C C3C -72.9(7) 3_755 . . . ?
N1C Hg N1C C3C -39(63) 3_755 . . . ?
N1A Hg N1C C3C -151.2(7) . . . . ?
N1A Hg N1C C3C 28.8(7) 3_755 . . . ?
C1C N C1A C2A 79.9(8) . . . . ?
C1B N C1A C2A -149.8(6) . . . . ?
C3A N1A C2A N2A -0.2(10) . . . . ?
Hg N1A C2A N2A -162.8(5) . . . . ?
C3A N1A C2A C1A 176.4(8) . . . . ?
Hg N1A C2A C1A 13.7(11) . . . . ?
C4A N2A C2A N1A 0.7(10) . . . . ?
C5A N2A C2A N1A 178.6(9) . . . . ?
C4A N2A C2A C1A -175.9(8) . . . . ?
C5A N2A C2A C1A 2.0(14) . . . . ?
N C1A C2A N1A 20.8(11) . . . . ?
N C1A C2A N2A -163.1(7) . . . . ?
C2A N1A C3A C4A -0.5(10) . . . . ?
Hg N1A C3A C4A 159.8(6) . . . . ?
C2A N2A C4A C3A -1.0(10) . . . . ?
C5A N2A C4A C3A -178.8(10) . . . . ?
N1A C3A C4A N2A 0.9(11) . . . . ?
C1C N C1B C2B -147.2(6) . . . . ?
C1A N C1B C2B 82.4(8) . . . . ?
C3B N1B C2B N2B -0.6(8) . . . . ?
Hg N1B C2B N2B -170.7(4) . . . . ?
C3B N1B C2B C1B 178.0(8) . . . . ?
Hg N1B C2B C1B 7.9(11) . . . . ?
C4B N2B C2B N1B 0.4(9) . . . . ?
C5B N2B C2B N1B -178.3(8) . . . . ?
C4B N2B C2B C1B -178.2(8) . . . . ?
C5B N2B C2B C1B 3.1(13) . . . . ?
N C1B C2B N1B 25.1(11) . . . . ?
N C1B C2B N2B -156.5(7) . . . . ?
C2B N1B C3B C4B 0.6(10) . . . . ?
Hg N1B C3B C4B 170.7(6) . . . . ?
N1B C3B C4B N2B -0.3(10) . . . . ?
C2B N2B C4B C3B 0.0(10) . . . . ?
C5B N2B C4B C3B 178.6(9) . . . . ?
C1B N C1C C2C 69.1(8) . . . . ?
C1A N C1C C2C -161.6(6) . . . . ?
C3C N1C C2C N2C -1.0(9) . . . . ?
Hg N1C C2C N2C 180.0(5) . . . . ?
C3C N1C C2C C1C -178.1(7) . . . . ?
Hg N1C C2C C1C 2.9(10) . . . . ?
C4C N2C C2C N1C 0.6(9) . . . . ?
C5C N2C C2C N1C -179.3(10) . . . . ?
C4C N2C C2C C1C 177.7(8) . . . . ?
C5C N2C C2C C1C -2.3(14) . . . . ?
N C1C C2C N1C 32.5(11) . . . . ?
N C1C C2C N2C -144.2(7) . . . . ?
C2C N1C C3C C4C 1.0(10) . . . . ?
Hg N1C C3C C4C 179.9(6) . . . . ?
N1C C3C C4C N2C -0.6(11) . . . . ?
C2C N2C C4C C3C 0.0(10) . . . . ?
C5C N2C C4C C3C 180.0(10) . . . . ?
